data_2205343
loop_
_publ_author_name
'Zhi-Yun Du'
'Yu-Fang Wang'
'Xue-Pu Mao'
'Jiang-Ke Qin'
'Wei Qiao'
'Lin Ma'
'Lian-Quan Gu'

_publ_section_title
;(2<i>E</i>,6<i>E</i>)-2,6-Bis(3,5-di-<i>tert</i>-butyl-4-hydroxybenzylidene)cyclohexanone
 acetic acid solvate
;
_journal_issue 3
_journal_name_full 'Acta Crystallographica Section E'
_journal_page_first o587
_journal_page_last o588
_journal_paper_doi 10.1107/S1600536804034208
_journal_volume 61
_journal_year 2005
_chemical_formula_moiety 'C36 H50 O3, C2 H4 O2'
_chemical_formula_sum 'C38 H54 O5'
_chemical_formula_weight 590.81
_chemical_name_systematic
;
 ?
;
_space_group_IT_number 14
_symmetry_cell_setting monoclinic
_symmetry_space_group_name_Hall '-P 2yn'
_symmetry_space_group_name_H-M 'P 1 21/n 1'
_atom_sites_solution_hydrogens geom
_atom_sites_solution_primary direct
_atom_sites_solution_secondary difmap
_audit_creation_method SHELXL-97
_cell_angle_alpha 90.00
_cell_angle_beta 102.376(11)
_cell_angle_gamma 90.00
_cell_formula_units_Z 4
_cell_length_a 12.838(7)
_cell_length_b 16.250(9)
_cell_length_c 17.221(9)
_cell_measurement_reflns_used 970
_cell_measurement_temperature 293(2)
_cell_measurement_theta_max 26.98
_cell_measurement_theta_min 2.20
_cell_volume 3509(3)
_computing_cell_refinement 'SAINT-Plus (Bruker, 1999)'
_computing_data_collection 'SMART (Bruker, 1999)'
_computing_data_reduction SAINT-Plus
_computing_molecular_graphics SHELXTL
_computing_publication_material SHELXTL
_computing_structure_refinement SHELXTL
_computing_structure_solution 'SHELXTL (Bruker, 1999)'
_diffrn_ambient_temperature 293(2)
_diffrn_measured_fraction_theta_full 0.986
_diffrn_measured_fraction_theta_max 0.986
_diffrn_measurement_device_type 'Bruker AXS SMART 1000 CCD diffractometer'
_diffrn_measurement_method '\w scan'
_diffrn_radiation_monochromator graphite
_diffrn_radiation_source 'fine-focus sealed tube'
_diffrn_radiation_type MoK\a
_diffrn_radiation_wavelength 0.71073
_diffrn_reflns_av_R_equivalents 0.0171
_diffrn_reflns_av_sigmaI/netI 0.0216
_diffrn_reflns_limit_h_max 15
_diffrn_reflns_limit_h_min -16
_diffrn_reflns_limit_k_max 20
_diffrn_reflns_limit_k_min -12
_diffrn_reflns_limit_l_max 22
_diffrn_reflns_limit_l_min -18
_diffrn_reflns_number 19669
_diffrn_reflns_theta_full 27.13
_diffrn_reflns_theta_max 27.13
_diffrn_reflns_theta_min 2.05
_diffrn_standards_decay_% 0
_diffrn_standards_number 0
_exptl_absorpt_coefficient_mu 0.072
_exptl_absorpt_correction_T_max 0.970
_exptl_absorpt_correction_T_min 0.968
_exptl_absorpt_correction_type multi-scan
_exptl_absorpt_process_details '(SADABS; Sheldrick, 1996)'
_exptl_crystal_colour brown
_exptl_crystal_density_diffrn 1.118
_exptl_crystal_density_meas ?
_exptl_crystal_density_method 'not measured'
_exptl_crystal_description block
_exptl_crystal_F_000 1288
_exptl_crystal_size_max 0.50
_exptl_crystal_size_mid 0.46
_exptl_crystal_size_min 0.41
_refine_diff_density_max 0.435
_refine_diff_density_min -0.374
_refine_ls_extinction_method none
_refine_ls_goodness_of_fit_ref 1.026
_refine_ls_hydrogen_treatment mixed
_refine_ls_matrix_type full
_refine_ls_number_parameters 416
_refine_ls_number_reflns 7661
_refine_ls_number_restraints 0
_refine_ls_restrained_S_all 1.026
_refine_ls_R_factor_all 0.0743
_refine_ls_R_factor_gt 0.0509
_refine_ls_shift/su_max 0.000
_refine_ls_shift/su_mean 0.000
_refine_ls_structure_factor_coef Fsqd
_refine_ls_weighting_details 'calc w = 1/[\s^2^(Fo^2^)+(0.0705P)^2^+1.1965P] where P = (Fo^2^+2Fc^2^)/3'
_refine_ls_weighting_scheme calc
_refine_ls_wR_factor_gt 0.1360
_refine_ls_wR_factor_ref 0.1553
_reflns_number_gt 5405
_reflns_number_total 7661
_reflns_threshold_expression I>2\s(I)
_cod_data_source_file rz6032.cif
_cod_data_source_block I
_cod_depositor_comments
;
The following automatic conversions were performed:
'_symmetry_cell_setting' value 'Monoclinic' changed to 'monoclinic'
according to '/home/saulius/struct/CIF-dictionaries/cif_core.dic'
dictionary named 'cif_core.dic' version 2.4.1 from 2010-06-29.

Automatic conversion script
Id: cif_fix_enum 1527 2010-12-29 10:47:43Z saulius 

The following automatic conversions were performed:

'_symmetry_cell_setting' value 'Monoclinic' changed to 'monoclinic'
according to /home/saulius/struct/CIF-dictionaries/cif_core.dic
dictionary named 'cif_core.dic' version 2.4.1 from 2010-06-29.

Automatic conversion script
Id: cif_fix_values 1715 2011-07-08 13:25:40Z adriana 

The following automatic conversions were performed:

'_exptl_crystal_density_meas' value 'none' was changed to '?' - the
value is perceived as not measured.

Automatic conversion script
Id: cif_fix_values 3008 2015-01-20 13:52:24Z robertas 
;
_cod_original_sg_symbol_H-M P21/n
_cod_database_code 2205343
_cod_database_fobs_code 2205343

loop_
_symmetry_equiv_pos_as_xyz
'x, y, z'
'-x+1/2, y+1/2, -z+1/2'
'-x, -y, -z'
'x-1/2, -y-1/2, z-1/2'

loop_
_atom_site_label
_atom_site_fract_x
_atom_site_fract_y
_atom_site_fract_z
_atom_site_U_iso_or_equiv
_atom_site_adp_type
_atom_site_calc_flag
_atom_site_refinement_flags
_atom_site_occupancy
_atom_site_type_symbol
O1 0.66361(11) 0.59188(8) 1.03155(7) 0.0573(4) Uani d . 1 O
O3 0.34566(10) 0.86671(8) 0.64644(8) 0.0618(4) Uani d . 1 O
H3C 0.2856 0.8505 0.6258 0.093 Uiso calc R 1 H
C2 0.55390(12) 0.58348(10) 0.90324(9) 0.0373(3) Uani d . 1 C
C27 0.49396(12) 0.83697(9) 0.74696(9) 0.0384(3) Uani d . 1 C
C23 0.49458(12) 0.71654(9) 0.83116(9) 0.0390(4) Uani d . 1 C
C25 0.33688(12) 0.74613(10) 0.72845(9) 0.0371(3) Uani d . 1 C
C24 0.39136(12) 0.69863(10) 0.79114(9) 0.0385(3) Uani d . 1 C
H24A 0.3573 0.6530 0.8069 0.046 Uiso calc R 1 H
C6 0.65728(12) 0.45973(10) 0.97379(9) 0.0402(4) Uani d . 1 C
C28 0.54247(12) 0.78683(10) 0.80896(10) 0.0407(4) Uani d . 1 C
H28A 0.6103 0.8008 0.8372 0.049 Uiso calc R 1 H
C13 0.89845(13) 0.34523(11) 1.06487(10) 0.0438(4) Uani d . 1 C
H13A 0.9399 0.3927 1.0705 0.053 Uiso calc R 1 H
C7 0.74196(13) 0.43523(10) 1.02850(10) 0.0441(4) Uani d . 1 C
H7A 0.7759 0.4760 1.0627 0.053 Uiso calc R 1 H
O2 0.93087(13) 0.12460(10) 1.09032(11) 0.0685(4) Uani d . 1 O
C26 0.39015(12) 0.81495(10) 0.70677(9) 0.0394(4) Uani d . 1 C
C11 0.88329(14) 0.20006(10) 1.07209(11) 0.0455(4) Uani d . 1 C
C22 0.55428(12) 0.66540(10) 0.89551(10) 0.0410(4) Uani d . 1 C
H22A 0.5986 0.6937 0.9367 0.049 Uiso calc R 1 H
C9 0.72733(14) 0.28164(11) 1.03400(10) 0.0457(4) Uani d . 1 C
H9A 0.6536 0.2864 1.0188 0.055 Uiso calc R 1 H
C5 0.59556(15) 0.40525(10) 0.90952(10) 0.0474(4) Uani d . 1 C
H5A 0.5333 0.3838 0.9262 0.057 Uiso calc R 1 H
H5B 0.6397 0.3589 0.9014 0.057 Uiso calc R 1 H
C12 0.94881(13) 0.26974(11) 1.07981(10) 0.0429(4) Uani d . 1 C
C29 0.22266(12) 0.72271(11) 0.68598(10) 0.0428(4) Uani d . 1 C
C33 0.54929(13) 0.91424(10) 0.72413(11) 0.0453(4) Uani d . 1 C
C8 0.78839(13) 0.35278(10) 1.04179(10) 0.0434(4) Uani d . 1 C
C1 0.62757(12) 0.54817(10) 0.97421(9) 0.0390(4) Uani d . 1 C
C10 0.77153(14) 0.20380(10) 1.04795(10) 0.0443(4) Uani d . 1 C
C3 0.49290(14) 0.52485(10) 0.84288(10) 0.0437(4) Uani d . 1 C
H3A 0.4701 0.5531 0.7925 0.052 Uiso calc R 1 H
H3B 0.4297 0.5063 0.8601 0.052 Uiso calc R 1 H
C18 1.07118(14) 0.26534(11) 1.10634(12) 0.0499(4) Uani d . 1 C
C4 0.56030(16) 0.45139(11) 0.83185(10) 0.0495(4) Uani d . 1 C
H4A 0.6225 0.4697 0.8131 0.059 Uiso calc R 1 H
H4B 0.5195 0.4149 0.7921 0.059 Uiso calc R 1 H
C14 0.69990(15) 0.12668(11) 1.03749(12) 0.0518(4) Uani d . 1 C
C31 0.14418(14) 0.79115(13) 0.69589(12) 0.0575(5) Uani d . 1 C
H31A 0.0734 0.7757 0.6691 0.086 Uiso calc R 1 H
H31B 0.1640 0.8413 0.6734 0.086 Uiso calc R 1 H
H31C 0.1460 0.7993 0.7514 0.086 Uiso calc R 1 H
C30 0.21784(15) 0.70462(13) 0.59793(11) 0.0554(5) Uani d . 1 C
H30A 0.2673 0.6615 0.5934 0.083 Uiso calc R 1 H
H30B 0.2362 0.7534 0.5724 0.083 Uiso calc R 1 H
H30C 0.1470 0.6876 0.5729 0.083 Uiso calc R 1 H
C32 0.18483(15) 0.64483(13) 0.72132(13) 0.0625(5) Uani d . 1 C
H32A 0.2317 0.6000 0.7163 0.094 Uiso calc R 1 H
H32B 0.1138 0.6317 0.6934 0.094 Uiso calc R 1 H
H32C 0.1852 0.6538 0.7765 0.094 Uiso calc R 1 H
C36 0.66056(16) 0.92494(13) 0.77621(15) 0.0706(6) Uani d . 1 C
H36A 0.7038 0.8783 0.7696 0.106 Uiso calc R 1 H
H36B 0.6555 0.9291 0.8309 0.106 Uiso calc R 1 H
H36C 0.6924 0.9741 0.7609 0.106 Uiso calc R 1 H
C35 0.48565(17) 0.99056(11) 0.73778(14) 0.0630(5) Uani d . 1 C
H35A 0.4147 0.9869 0.7058 0.094 Uiso calc R 1 H
H35B 0.5200 1.0389 0.7232 0.094 Uiso calc R 1 H
H35C 0.4824 0.9938 0.7929 0.094 Uiso calc R 1 H
C21 1.12312(16) 0.34898(14) 1.10141(16) 0.0720(6) Uani d . 1 C
H21A 1.0966 0.3875 1.1348 0.108 Uiso calc R 1 H
H21B 1.1064 0.3681 1.0474 0.108 Uiso calc R 1 H
H21C 1.1990 0.3440 1.1190 0.108 Uiso calc R 1 H
C20 1.10169(17) 0.23702(16) 1.19255(14) 0.0708(6) Uani d . 1 C
H20A 1.0720 0.2741 1.2254 0.106 Uiso calc R 1 H
H20B 1.1780 0.2365 1.2096 0.106 Uiso calc R 1 H
H20C 1.0744 0.1826 1.1970 0.106 Uiso calc R 1 H
C17 0.7070(2) 0.08312(16) 1.11723(16) 0.0690(6) Uani d . 1 C
C34 0.5611(2) 0.90926(15) 0.63765(14) 0.0734(6) Uani d . 1 C
H34A 0.6011 0.8609 0.6306 0.110 Uiso calc R 1 H
H34B 0.5978 0.9572 0.6250 0.110 Uiso calc R 1 H
H34C 0.4917 0.9065 0.6031 0.110 Uiso calc R 1 H
C15 0.58270(17) 0.14913(15) 1.00676(17) 0.0768(7) Uani d . 1 C
H15A 0.5745 0.1767 0.9565 0.115 Uiso calc R 1 H
H15B 0.5597 0.1849 1.0442 0.115 Uiso calc R 1 H
H15C 0.5403 0.0999 1.0003 0.115 Uiso calc R 1 H
C19 1.11848(18) 0.20820(16) 1.05198(16) 0.0755(7) Uani d . 1 C
H19A 1.1946 0.2066 1.0696 0.113 Uiso calc R 1 H
H19B 1.1004 0.2284 0.9984 0.113 Uiso calc R 1 H
H19C 1.0900 0.1538 1.0539 0.113 Uiso calc R 1 H
C16 0.7293(3) 0.06751(18) 0.97664(18) 0.0745(7) Uani d . 1 C
O4 1.09089(16) 0.00155(12) 1.13485(17) 0.1178(8) Uani d . 1 O
H4C 1.0562 0.0439 1.1235 0.177 Uiso calc R 1 H
C37 1.0287(2) -0.05870(14) 1.12943(14) 0.0707(6) Uani d . 1 C
O5 0.93284(18) -0.04827(13) 1.11158(19) 0.1410(11) Uani d . 1 O
C38 1.0757(3) -0.13989(16) 1.15135(19) 0.0934(9) Uani d . 1 C
H38C 1.0201 -0.1804 1.1450 0.140 Uiso calc R 1 H
H38B 1.1139 -0.1390 1.2058 0.140 Uiso calc R 1 H
H38A 1.1238 -0.1534 1.1176 0.140 Uiso calc R 1 H
H17A 0.6801(19) 0.1194(15) 1.1551(15) 0.079(7) Uiso d . 1 H
H17C 0.662(2) 0.0355(16) 1.1069(14) 0.085(7) Uiso d . 1 H
H16C 0.678(2) 0.0198(18) 0.9703(16) 0.096(8) Uiso d . 1 H
H16A 0.718(2) 0.0955(17) 0.9262(18) 0.097(9) Uiso d . 1 H
H17B 0.782(2) 0.0628(15) 1.1425(14) 0.082(8) Uiso d . 1 H
H16B 0.802(3) 0.0487(17) 0.9856(16) 0.098(9) Uiso d . 1 H
H2 0.903(4) 0.088(3) 1.096(3) 0.164(18) Uiso d . 1 H

loop_
_atom_site_aniso_label
_atom_site_aniso_U_11
_atom_site_aniso_U_22
_atom_site_aniso_U_33
_atom_site_aniso_U_12
_atom_site_aniso_U_13
_atom_site_aniso_U_23
O1 0.0654(8) 0.0435(7) 0.0490(7) 0.0103(6) -0.0188(6) -0.0062(6)
O3 0.0466(7) 0.0606(8) 0.0668(8) -0.0091(6) -0.0130(6) 0.0297(7)
C2 0.0340(8) 0.0388(8) 0.0361(8) 0.0041(6) 0.0009(6) 0.0010(6)
C27 0.0341(8) 0.0339(8) 0.0454(9) 0.0028(6) 0.0046(6) -0.0001(7)
C23 0.0382(8) 0.0356(8) 0.0393(8) 0.0056(6) -0.0001(6) -0.0002(6)
C25 0.0311(7) 0.0387(8) 0.0392(8) 0.0031(6) 0.0026(6) 0.0014(7)
C24 0.0361(8) 0.0356(8) 0.0415(8) 0.0017(6) 0.0031(6) 0.0028(6)
C6 0.0378(8) 0.0384(8) 0.0420(8) 0.0042(6) 0.0033(6) 0.0021(7)
C28 0.0327(8) 0.0363(8) 0.0482(9) 0.0024(6) -0.0022(7) -0.0030(7)
C13 0.0407(9) 0.0416(9) 0.0469(9) 0.0051(7) 0.0044(7) 0.0070(7)
C7 0.0403(9) 0.0406(9) 0.0474(9) 0.0051(7) 0.0003(7) 0.0022(7)
O2 0.0602(9) 0.0410(8) 0.1052(13) 0.0161(7) 0.0196(8) 0.0130(8)
C26 0.0349(8) 0.0390(8) 0.0410(8) 0.0038(6) 0.0008(6) 0.0056(7)
C11 0.0471(9) 0.0390(9) 0.0514(10) 0.0110(7) 0.0127(8) 0.0060(7)
C22 0.0369(8) 0.0401(9) 0.0407(8) 0.0021(6) -0.0034(6) -0.0010(7)
C9 0.0380(8) 0.0477(10) 0.0493(10) 0.0060(7) 0.0048(7) 0.0040(8)
C5 0.0517(10) 0.0371(9) 0.0484(10) 0.0057(7) -0.0002(8) -0.0018(7)
C12 0.0384(8) 0.0448(9) 0.0463(9) 0.0083(7) 0.0104(7) 0.0057(7)
C29 0.0316(8) 0.0479(9) 0.0452(9) -0.0015(7) 0.0005(7) 0.0059(7)
C33 0.0387(8) 0.0371(9) 0.0586(10) -0.0009(7) 0.0070(7) 0.0035(8)
C8 0.0408(9) 0.0434(9) 0.0432(9) 0.0081(7) 0.0027(7) 0.0047(7)
C1 0.0357(8) 0.0378(8) 0.0396(8) 0.0025(6) -0.0005(6) 0.0000(7)
C10 0.0450(9) 0.0419(9) 0.0468(9) 0.0024(7) 0.0117(7) 0.0022(7)
C3 0.0453(9) 0.0408(9) 0.0385(8) 0.0012(7) -0.0053(7) 0.0009(7)
C18 0.0379(9) 0.0485(10) 0.0635(11) 0.0104(7) 0.0114(8) 0.0069(8)
C4 0.0584(11) 0.0443(10) 0.0417(9) 0.0025(8) 0.0018(8) -0.0061(7)
C14 0.0501(10) 0.0447(10) 0.0613(11) -0.0022(8) 0.0139(8) -0.0040(8)
C31 0.0358(9) 0.0707(13) 0.0634(12) 0.0084(8) 0.0048(8) 0.0052(10)
C30 0.0480(10) 0.0633(12) 0.0496(10) -0.0058(9) -0.0014(8) -0.0027(9)
C32 0.0439(10) 0.0663(13) 0.0701(13) -0.0166(9) -0.0041(9) 0.0163(10)
C36 0.0486(11) 0.0508(12) 0.1040(18) -0.0119(9) -0.0026(11) 0.0123(11)
C35 0.0615(12) 0.0380(10) 0.0908(15) 0.0045(9) 0.0196(11) 0.0062(10)
C21 0.0413(10) 0.0633(13) 0.1088(18) 0.0021(9) 0.0103(11) 0.0117(13)
C20 0.0517(12) 0.0863(16) 0.0699(14) 0.0134(11) 0.0029(10) 0.0153(12)
C17 0.0791(17) 0.0557(13) 0.0775(16) -0.0122(12) 0.0283(13) 0.0036(12)
C34 0.0845(16) 0.0676(14) 0.0760(15) -0.0177(12) 0.0350(12) 0.0007(11)
C15 0.0526(12) 0.0611(13) 0.1120(19) -0.0078(10) 0.0073(12) -0.0091(13)
C19 0.0534(12) 0.0845(16) 0.0954(17) 0.0095(11) 0.0314(12) -0.0109(13)
C16 0.0814(18) 0.0672(15) 0.0786(17) -0.0078(14) 0.0253(14) -0.0216(13)
O4 0.0754(12) 0.0757(13) 0.198(2) 0.0037(10) 0.0208(13) 0.0070(14)
C37 0.0830(17) 0.0585(13) 0.0737(14) 0.0044(12) 0.0236(12) 0.0045(11)
O5 0.0750(14) 0.0793(14) 0.251(3) -0.0062(11) -0.0049(16) 0.0283(16)
C38 0.107(2) 0.0741(17) 0.108(2) 0.0187(15) 0.0435(17) 0.0280(15)

loop_
_atom_type_symbol
_atom_type_description
_atom_type_scat_dispersion_real
_atom_type_scat_dispersion_imag
_atom_type_scat_source
C C 0.0033 0.0016 'International Tables Vol C Tables 4.2.6.8 and 6.1.1.4'
H H 0.0000 0.0000 'International Tables Vol C Tables 4.2.6.8 and 6.1.1.4'
O O 0.0106 0.0060 'International Tables Vol C Tables 4.2.6.8 and 6.1.1.4'

loop_
_geom_angle_atom_site_label_1
_geom_angle_atom_site_label_2
_geom_angle_atom_site_label_3
_geom_angle
C26 O3 H3C 109.5
C22 C2 C1 116.71(14)
C22 C2 C3 125.11(14)
C1 C2 C3 117.95(14)
C28 C27 C26 116.87(15)
C28 C27 C33 121.61(14)
C26 C27 C33 121.50(14)
C24 C23 C28 117.89(14)
C24 C23 C22 123.13(15)
C28 C23 C22 118.98(14)
C24 C25 C26 117.22(14)
C24 C25 C29 120.11(14)
C26 C25 C29 122.67(14)
C23 C24 C25 122.55(15)
C23 C24 H24A 118.7
C25 C24 H24A 118.7
C7 C6 C1 117.05(15)
C7 C6 C5 124.32(15)
C1 C6 C5 118.51(13)
C27 C28 C23 123.04(15)
C27 C28 H28A 118.5
C23 C28 H28A 118.5
C12 C13 C8 122.50(16)
C12 C13 H13A 118.8
C8 C13 H13A 118.8
C6 C7 C8 128.66(16)
C6 C7 H7A 115.7
C8 C7 H7A 115.7
C11 O2 H2 125(4)
O3 C26 C25 123.11(14)
O3 C26 C27 114.52(14)
C25 C26 C27 122.36(14)
O2 C11 C12 118.09(16)
O2 C11 C10 118.73(16)
C12 C11 C10 123.16(15)
C2 C22 C23 128.89(15)
C2 C22 H22A 115.6
C23 C22 H22A 115.6
C10 C9 C8 122.81(16)
C10 C9 H9A 118.6
C8 C9 H9A 118.6
C6 C5 C4 111.65(15)
C6 C5 H5A 109.3
C4 C5 H5A 109.3
C6 C5 H5B 109.3
C4 C5 H5B 109.3
H5A C5 H5B 108.0
C13 C12 C11 116.86(15)
C13 C12 C18 120.13(16)
C11 C12 C18 122.98(15)
C32 C29 C30 106.64(16)
C32 C29 C31 106.48(16)
C30 C29 C31 111.14(15)
C32 C29 C25 111.55(14)
C30 C29 C25 110.47(14)
C31 C29 C25 110.44(15)
C36 C33 C35 106.31(17)
C36 C33 C34 107.62(18)
C35 C33 C34 111.07(17)
C36 C33 C27 111.67(15)
C35 C33 C27 109.39(15)
C34 C33 C27 110.70(15)
C9 C8 C13 118.25(15)
C9 C8 C7 123.00(15)
C13 C8 C7 118.73(16)
O1 C1 C6 120.77(14)
O1 C1 C2 120.13(15)
C6 C1 C2 119.10(13)
C9 C10 C11 116.39(16)
C9 C10 C14 120.64(16)
C11 C10 C14 122.97(15)
C2 C3 C4 111.16(14)
C2 C3 H3A 109.4
C4 C3 H3A 109.4
C2 C3 H3B 109.4
C4 C3 H3B 109.4
H3A C3 H3B 108.0
C20 C18 C21 107.43(18)
C20 C18 C19 111.06(18)
C21 C18 C19 105.71(18)
C20 C18 C12 109.63(15)
C21 C18 C12 111.87(15)
C19 C18 C12 111.05(17)
C3 C4 C5 110.55(15)
C3 C4 H4A 109.5
C5 C4 H4A 109.5
C3 C4 H4B 109.5
C5 C4 H4B 109.5
H4A C4 H4B 108.1
C16 C14 C15 106.4(2)
C16 C14 C17 110.4(2)
C15 C14 C17 106.64(19)
C16 C14 C10 111.26(18)
C15 C14 C10 111.39(16)
C17 C14 C10 110.59(17)
C29 C31 H31A 109.5
C29 C31 H31B 109.5
H31A C31 H31B 109.5
C29 C31 H31C 109.5
H31A C31 H31C 109.5
H31B C31 H31C 109.5
C29 C30 H30A 109.5
C29 C30 H30B 109.5
H30A C30 H30B 109.5
C29 C30 H30C 109.5
H30A C30 H30C 109.5
H30B C30 H30C 109.5
C29 C32 H32A 109.5
C29 C32 H32B 109.5
H32A C32 H32B 109.5
C29 C32 H32C 109.5
H32A C32 H32C 109.5
H32B C32 H32C 109.5
C33 C36 H36A 109.5
C33 C36 H36B 109.5
H36A C36 H36B 109.5
C33 C36 H36C 109.5
H36A C36 H36C 109.5
H36B C36 H36C 109.5
C33 C35 H35A 109.5
C33 C35 H35B 109.5
H35A C35 H35B 109.5
C33 C35 H35C 109.5
H35A C35 H35C 109.5
H35B C35 H35C 109.5
C18 C21 H21A 109.5
C18 C21 H21B 109.5
H21A C21 H21B 109.5
C18 C21 H21C 109.5
H21A C21 H21C 109.5
H21B C21 H21C 109.5
C18 C20 H20A 109.5
C18 C20 H20B 109.5
H20A C20 H20B 109.5
C18 C20 H20C 109.5
H20A C20 H20C 109.5
H20B C20 H20C 109.5
C14 C17 H17A 110.6(14)
C14 C17 H17C 106.8(15)
H17A C17 H17C 109(2)
C14 C17 H17B 113.7(14)
H17A C17 H17B 110(2)
H17C C17 H17B 107(2)
C33 C34 H34A 109.5
C33 C34 H34B 109.5
H34A C34 H34B 109.5
C33 C34 H34C 109.5
H34A C34 H34C 109.5
H34B C34 H34C 109.5
C14 C15 H15A 109.5
C14 C15 H15B 109.5
H15A C15 H15B 109.5
C14 C15 H15C 109.5
H15A C15 H15C 109.5
H15B C15 H15C 109.5
C18 C19 H19A 109.5
C18 C19 H19B 109.5
H19A C19 H19B 109.5
C18 C19 H19C 109.5
H19A C19 H19C 109.5
H19B C19 H19C 109.5
C14 C16 H16C 108.0(15)
C14 C16 H16A 108.0(17)
H16C C16 H16A 107(2)
C14 C16 H16B 117.7(17)
H16C C16 H16B 111(2)
H16A C16 H16B 104(2)
C37 O4 H4C 109.5
O5 C37 O4 120.3(2)
O5 C37 C38 121.9(3)
O4 C37 C38 117.6(3)
C37 C38 H38C 109.5
C37 C38 H38B 109.5
H38C C38 H38B 109.5
C37 C38 H38A 109.5
H38C C38 H38A 109.5
H38B C38 H38A 109.5

loop_
_geom_bond_atom_site_label_1
_geom_bond_atom_site_label_2
_geom_bond_distance
_geom_bond_publ_flag
O1 C1 1.2239(19) yes
O2 C11 1.376(2) yes
O3 C26 1.3634(19) yes
O3 H3C 0.8200 .
C1 C2 1.491(2) yes
C2 C3 1.501(2) yes
C2 C22 1.338(2) yes
C3 C4 1.510(2) yes
C4 C5 1.515(2) yes
C5 C6 1.504(2) yes
C6 C7 1.337(2) yes
C7 C8 1.464(2) yes
C22 C23 1.464(2) yes
C27 C28 1.381(2) ?
C27 C26 1.410(2) ?
C27 C33 1.535(2) ?
C23 C24 1.387(2) ?
C23 C28 1.389(2) ?
C25 C24 1.388(2) ?
C25 C26 1.402(2) ?
C25 C29 1.540(2) ?
C24 H24A 0.9300 ?
C6 C1 1.487(2) ?
C28 H28A 0.9300 ?
C13 C12 1.385(2) ?
C13 C8 1.389(2) ?
C13 H13A 0.9300 ?
C7 H7A 0.9300 ?
O2 C11 1.376(2) ?
O2 H2 0.71(4) ?
C11 C12 1.400(3) ?
C11 C10 1.407(3) ?
C22 H22A 0.9300 ?
C9 C10 1.386(2) ?
C9 C8 1.387(3) ?
C9 H9A 0.9300 ?
C5 H5A 0.9700 ?
C5 H5B 0.9700 ?
C12 C18 1.541(2) ?
C29 C32 1.528(3) ?
C29 C30 1.533(3) ?
C29 C31 1.535(3) ?
C33 C36 1.525(3) ?
C33 C35 1.531(3) ?
C33 C34 1.531(3) ?
C10 C14 1.542(3) ?
C3 H3A 0.9700 ?
C3 H3B 0.9700 ?
C18 C20 1.523(3) ?
C18 C21 1.524(3) ?
C18 C19 1.533(3) ?
C4 H4A 0.9700 ?
C4 H4B 0.9700 ?
C14 C16 1.528(3) ?
C14 C15 1.528(3) ?
C14 C17 1.530(3) ?
C31 H31A 0.9600 ?
C31 H31B 0.9600 ?
C31 H31C 0.9600 ?
C30 H30A 0.9600 ?
C30 H30B 0.9600 ?
C30 H30C 0.9600 ?
C32 H32A 0.9600 ?
C32 H32B 0.9600 ?
C32 H32C 0.9600 ?
C36 H36A 0.9600 ?
C36 H36B 0.9600 ?
C36 H36C 0.9600 ?
C35 H35A 0.9600 ?
C35 H35B 0.9600 ?
C35 H35C 0.9600 ?
C21 H21A 0.9600 ?
C21 H21B 0.9600 ?
C21 H21C 0.9600 ?
C20 H20A 0.9600 ?
C20 H20B 0.9600 ?
C20 H20C 0.9600 ?
C17 H17A 0.99(3) ?
C17 H17C 0.96(3) ?
C17 H17B 1.02(3) ?
C34 H34A 0.9600 ?
C34 H34B 0.9600 ?
C34 H34C 0.9600 ?
C15 H15A 0.9600 ?
C15 H15B 0.9600 ?
C15 H15C 0.9600 ?
C19 H19A 0.9600 ?
C19 H19B 0.9600 ?
C19 H19C 0.9600 ?
C16 H16C 1.01(3) ?
C16 H16A 0.96(3) ?
C16 H16B 0.96(3) ?
O4 C37 1.254(3) ?
O4 H4C 0.8200 ?
C37 O5 1.215(3) ?
C37 C38 1.466(3) ?
C38 H38C 0.9600 ?
C38 H38B 0.9600 ?
C38 H38A 0.9600 ?

loop_
_geom_hbond_atom_site_label_D
_geom_hbond_atom_site_label_H
_geom_hbond_atom_site_label_A
_geom_hbond_site_symmetry_A
_geom_hbond_distance_DH
_geom_hbond_distance_HA
_geom_hbond_distance_DA
_geom_hbond_angle_DHA
O3 H3C O1 4_575 0.82 2.21 2.801(2) 129.4
O2 H2 O5 . 0.71(4) 2.25(4) 2.832(3) 140(5)
O4 H4C O2 . 0.82 2.06 2.851(3) 162.2

loop_
_geom_torsion_atom_site_label_1
_geom_torsion_atom_site_label_2
_geom_torsion_atom_site_label_3
_geom_torsion_atom_site_label_4
_geom_torsion
C28 C23 C24 C25 2.7(2)
C22 C23 C24 C25 -177.81(15)
C26 C25 C24 C23 -0.7(2)
C29 C25 C24 C23 179.55(15)
C26 C27 C28 C23 1.4(2)
C33 C27 C28 C23 179.95(15)
C24 C23 C28 C27 -3.1(2)
C22 C23 C28 C27 177.39(15)
C1 C6 C7 C8 179.83(17)
C5 C6 C7 C8 -4.3(3)
C24 C25 C26 O3 -179.87(16)
C29 C25 C26 O3 -0.1(3)
C24 C25 C26 C27 -1.1(2)
C29 C25 C26 C27 178.70(15)
C28 C27 C26 O3 179.61(15)
C33 C27 C26 O3 1.1(2)
C28 C27 C26 C25 0.7(2)
C33 C27 C26 C25 -177.82(15)
C1 C2 C22 C23 177.24(16)
C3 C2 C22 C23 2.9(3)
C24 C23 C22 C2 36.2(3)
C28 C23 C22 C2 -144.26(18)
C7 C6 C5 C4 -141.99(18)
C1 C6 C5 C4 33.8(2)
C8 C13 C12 C11 -1.2(3)
C8 C13 C12 C18 -179.18(16)
O2 C11 C12 C13 -176.91(17)
C10 C11 C12 C13 2.0(3)
O2 C11 C12 C18 1.0(3)
C10 C11 C12 C18 179.95(16)
C24 C25 C29 C32 -0.7(2)
C26 C25 C29 C32 179.57(17)
C24 C25 C29 C30 -119.10(17)
C26 C25 C29 C30 61.1(2)
C24 C25 C29 C31 117.53(18)
C26 C25 C29 C31 -62.2(2)
C28 C27 C33 C36 1.4(2)
C26 C27 C33 C36 179.85(17)
C28 C27 C33 C35 -116.02(19)
C26 C27 C33 C35 62.4(2)
C28 C27 C33 C34 121.27(19)
C26 C27 C33 C34 -60.3(2)
C10 C9 C8 C13 -0.3(3)
C10 C9 C8 C7 -178.87(16)
C12 C13 C8 C9 0.3(3)
C12 C13 C8 C7 179.03(16)
C6 C7 C8 C9 -37.8(3)
C6 C7 C8 C13 143.60(19)
C7 C6 C1 O1 -15.3(3)
C5 C6 C1 O1 168.52(17)
C7 C6 C1 C2 163.99(16)
C5 C6 C1 C2 -12.1(2)
C22 C2 C1 O1 18.8(2)
C3 C2 C1 O1 -166.49(16)
C22 C2 C1 C6 -160.53(16)
C3 C2 C1 C6 14.2(2)
C8 C9 C10 C11 1.0(3)
C8 C9 C10 C14 -179.32(16)
O2 C11 C10 C9 177.00(16)
C12 C11 C10 C9 -1.9(3)
O2 C11 C10 C14 -2.7(3)
C12 C11 C10 C14 178.41(16)
C22 C2 C3 C4 136.35(17)
C1 C2 C3 C4 -37.9(2)
C13 C12 C18 C20 111.0(2)
C11 C12 C18 C20 -66.8(2)
C13 C12 C18 C21 -8.0(3)
C11 C12 C18 C21 174.11(18)
C13 C12 C18 C19 -125.9(2)
C11 C12 C18 C19 56.3(2)
C2 C3 C4 C5 60.0(2)
C6 C5 C4 C3 -58.0(2)
C9 C10 C14 C16 121.8(2)
C11 C10 C14 C16 -58.5(3)
C9 C10 C14 C15 3.3(3)
C11 C10 C14 C15 -177.07(18)
C9 C10 C14 C17 -115.1(2)
C11 C10 C14 C17 64.5(2)

loop_
_cod_related_entry_id
_cod_related_entry_database
_cod_related_entry_code
1 ChemSpider 21173560
